data_7211229
loop_
_publ_author_name
'Hashemi, Lida'
'Morsali, Ali'

_publ_section_title
;
 Solid state structural transformation of 1D to intermediate 2D and then
 to 3D porous coordination polymer by anion replacement; new precursors
 for preparation of PbCl2, Pb3O2Cl2 and PbO nanoparticles
;
_journal_issue 44
_journal_name_full CrystEngComm
_journal_page_first 8894
_journal_paper_doi 10.1039/c3ce41566j
_journal_volume 15
_journal_year 2013
_chemical_formula_sum 'C14 H14 Cl2 N4 Pb'
_chemical_formula_weight 516.39
_chemical_name_systematic
;

?

;
_space_group_IT_number 13
_symmetry_cell_setting monoclinic
_symmetry_space_group_name_Hall '-P 2yc'
_symmetry_space_group_name_H-M 'P 1 2/c 1'
_atom_sites_solution_hydrogens geom
_atom_sites_solution_primary direct
_atom_sites_solution_secondary difmap
_audit_creation_method SHELXL-97
_cell_angle_alpha 90.00
_cell_angle_beta 96.729(1)
_cell_angle_gamma 90.00
_cell_formula_units_Z 2
_cell_length_a 12.805(1)
_cell_length_b 4.0989(3)
_cell_length_c 16.246(1)
_cell_measurement_reflns_used 5008
_cell_measurement_temperature 293(2)
_cell_measurement_theta_max 27.12
_cell_measurement_theta_min 2.52
_cell_volume 846.82(10)
_computing_cell_refinement 'Bruker SAINT'
_computing_data_collection 'Bruker APEX2'
_computing_data_reduction 'Bruker SAINT'
_computing_molecular_graphics 'Bruker SHELXTL'
_computing_publication_material 'Bruker SHELXTL'
_computing_structure_refinement 'SHELXL-97 (Sheldrick, 1997)'
_computing_structure_solution 'SHELXS-97 (Sheldrick, 1990)'
_diffrn_ambient_temperature 293(2)
_diffrn_measured_fraction_theta_full 0.996
_diffrn_measured_fraction_theta_max 0.996
_diffrn_measurement_device_type 'Bruker APEX-II CCD'
_diffrn_measurement_method '\f and \w scans'
_diffrn_radiation_monochromator graphite
_diffrn_radiation_source 'fine-focus sealed tube'
_diffrn_radiation_type MoK\a
_diffrn_radiation_wavelength 0.71073
_diffrn_reflns_av_R_equivalents 0.0235
_diffrn_reflns_av_sigmaI/netI 0.0226
_diffrn_reflns_limit_h_max 15
_diffrn_reflns_limit_h_min -15
_diffrn_reflns_limit_k_max 4
_diffrn_reflns_limit_k_min -5
_diffrn_reflns_limit_l_max 20
_diffrn_reflns_limit_l_min -20
_diffrn_reflns_number 6148
_diffrn_reflns_theta_full 26.00
_diffrn_reflns_theta_max 26.00
_diffrn_reflns_theta_min 1.60
_diffrn_standards_number 0
_exptl_absorpt_coefficient_mu 10.274
_exptl_absorpt_correction_T_max 0.5776
_exptl_absorpt_correction_T_min 0.2331
_exptl_absorpt_correction_type multi-scan
_exptl_absorpt_process_details 'Bruker SADABS'
_exptl_crystal_colour yellow
_exptl_crystal_density_diffrn 2.025
_exptl_crystal_density_method 'not measured'
_exptl_crystal_description needle
_exptl_crystal_F_000 484
_exptl_crystal_size_max 0.20
_exptl_crystal_size_mid 0.08
_exptl_crystal_size_min 0.06
_refine_diff_density_max 1.133
_refine_diff_density_min -0.763
_refine_diff_density_rms 0.097
_refine_ls_extinction_method none
_refine_ls_goodness_of_fit_ref 1.060
_refine_ls_hydrogen_treatment mixed
_refine_ls_matrix_type full
_refine_ls_number_parameters 96
_refine_ls_number_reflns 1654
_refine_ls_number_restraints 0
_refine_ls_restrained_S_all 1.060
_refine_ls_R_factor_all 0.0157
_refine_ls_R_factor_gt 0.0155
_refine_ls_shift/su_max 0.000
_refine_ls_shift/su_mean 0.000
_refine_ls_structure_factor_coef Fsqd
_refine_ls_weighting_details 'calc w=1/[\s^2^(Fo^2^)+(0.0237P)^2^+0.1900P] where P=(Fo^2^+2Fc^2^)/3'
_refine_ls_weighting_scheme calc
_refine_ls_wR_factor_gt 0.0388
_refine_ls_wR_factor_ref 0.0389
_reflns_number_gt 1637
_reflns_number_total 1654
_reflns_threshold_expression >2sigma(I)
_cod_data_source_file c3ce41566j.txt
_cod_data_source_block sk15
_cod_depositor_comments
;
The following automatic conversions were performed:

'_symmetry_cell_setting' value 'Monoclinic' changed to 'monoclinic'
according to /home/saulius/struct/CIF-dictionaries/cif_core.dic
dictionary named 'cif_core.dic' version 2.4.2 from
2011-04-26.

'_exptl_absorpt_correction_type' value 'Multi-scan'
changed to 'multi-scan' according to
/home/saulius/struct/CIF-dictionaries/cif_core.dic dictionary named
'cif_core.dic' version 2.4.2 from 2011-04-26.

Automatic conversion script
Id: cif_fix_values 1891 2012-01-12 08:04:46Z andrius 
;
_cod_original_cell_volume 846.8(1)
_cod_original_sg_symbol_H-M P2/c
_cod_database_code 7211229

loop_
_symmetry_equiv_pos_as_xyz
'x, y, z'
'-x, y, -z+1/2'
'-x, -y, -z'
'x, -y, z-1/2'

loop_
_atom_site_label
_atom_site_type_symbol
_atom_site_fract_x
_atom_site_fract_y
_atom_site_fract_z
_atom_site_U_iso_or_equiv
_atom_site_adp_type
_atom_site_occupancy
_atom_site_symmetry_multiplicity
_atom_site_calc_flag
_atom_site_refinement_flags
Pb1 Pb 0.0000 -0.03079(3) 0.2500 0.02104(6) Uani 1 2 d S
Cl1 Cl 0.09546(7) 0.44970(17) 0.35713(5) 0.03528(18) Uani 1 1 d .
N1 N 0.1610(2) 0.0415(6) 0.16209(19) 0.0329(6) Uani 1 1 d .
N2 N 0.4646(2) 0.4573(6) 0.02817(18) 0.0297(6) Uani 1 1 d .
C1 C 0.2508(2) 0.1975(9) 0.18867(17) 0.0378(7) Uani 1 1 d .
H1A H 0.2632 0.2554 0.2443 0.045 Uiso 1 1 calc R
C2 C 0.3255(2) 0.2757(8) 0.13758(17) 0.0350(7) Uani 1 1 d .
H2A H 0.3867 0.3836 0.1588 0.042 Uiso 1 1 calc R
C3 C 0.30900(19) 0.1926(7) 0.05403(16) 0.0253(5) Uani 1 1 d .
C4 C 0.2166(3) 0.0294(6) 0.0267(2) 0.0304(7) Uani 1 1 d .
H4A H 0.2023 -0.0320 -0.0286 0.037 Uiso 1 1 calc R
C5 C 0.1457(3) -0.0414(7) 0.0824(2) 0.0353(7) Uani 1 1 d .
H5A H 0.0844 -0.1526 0.0631 0.042 Uiso 1 1 calc R
C6 C 0.38635(19) 0.2830(7) -0.00415(16) 0.0248(5) Uani 1 1 d .
C7 C 0.3667(2) 0.1730(8) -0.09262(17) 0.0323(6) Uani 1 1 d .
H7D H 0.4227 0.2483 -0.1223 0.048 Uiso 1 1 calc R
H7A H 0.3012 0.2613 -0.1177 0.048 Uiso 1 1 calc R
H7B H 0.3638 -0.0609 -0.0946 0.048 Uiso 1 1 calc R

loop_
_atom_site_aniso_label
_atom_site_aniso_U_11
_atom_site_aniso_U_22
_atom_site_aniso_U_33
_atom_site_aniso_U_23
_atom_site_aniso_U_13
_atom_site_aniso_U_12
Pb1 0.02064(9) 0.01859(9) 0.02415(9) 0.000 0.00375(6) 0.000
Cl1 0.0400(5) 0.0305(4) 0.0321(4) 0.0000(3) -0.0096(3) -0.0018(3)
N1 0.0262(15) 0.0429(16) 0.0309(15) 0.0020(10) 0.0092(12) -0.0013(10)
N2 0.0234(14) 0.0397(15) 0.0270(13) -0.0018(10) 0.0082(12) -0.0030(9)
C1 0.0316(16) 0.057(2) 0.0249(14) -0.0026(14) 0.0034(12) -0.0056(14)
C2 0.0271(14) 0.0506(19) 0.0273(14) -0.0049(13) 0.0025(11) -0.0098(13)
C3 0.0205(13) 0.0289(15) 0.0266(13) 0.0017(11) 0.0036(10) 0.0029(10)
C4 0.0282(17) 0.0378(18) 0.0251(16) -0.0006(11) 0.0025(13) -0.0020(11)
C5 0.0279(17) 0.0420(19) 0.0360(18) 0.0004(12) 0.0044(14) -0.0069(12)
C6 0.0204(12) 0.0282(14) 0.0261(13) -0.0001(11) 0.0036(10) 0.0045(10)
C7 0.0287(15) 0.0411(18) 0.0273(15) -0.0018(13) 0.0042(12) -0.0039(12)

loop_
_atom_type_symbol
_atom_type_description
_atom_type_scat_dispersion_real
_atom_type_scat_dispersion_imag
_atom_type_scat_source
C C 0.0033 0.0016 'International Tables Vol C Tables 4.2.6.8 and 6.1.1.4'
H H 0.0000 0.0000 'International Tables Vol C Tables 4.2.6.8 and 6.1.1.4'
Cl Cl 0.1484 0.1585 'International Tables Vol C Tables 4.2.6.8 and 6.1.1.4'
N N 0.0061 0.0033 'International Tables Vol C Tables 4.2.6.8 and 6.1.1.4'
Pb Pb -3.3944 10.1111 'International Tables Vol C Tables 4.2.6.8 and 6.1.1.4'

loop_
_geom_angle_atom_site_label_1
_geom_angle_atom_site_label_2
_geom_angle_atom_site_label_3
_geom_angle
_geom_angle_site_symmetry_1
_geom_angle_site_symmetry_3
N1 Pb1 N1 167.21(10) 2 .
N1 Pb1 Cl1 84.12(6) 2 .
N1 Pb1 Cl1 86.92(6) . .
N1 Pb1 Cl1 86.92(6) 2 2
N1 Pb1 Cl1 84.12(6) . 2
Cl1 Pb1 Cl1 91.06(3) . 2
N1 Pb1 Cl1 96.00(6) 2 2_545
N1 Pb1 Cl1 93.31(6) . 2_545
Cl1 Pb1 Cl1 177.764(19) . 2_545
Cl1 Pb1 Cl1 91.18(2) 2 2_545
N1 Pb1 Cl1 93.31(6) 2 1_545
N1 Pb1 Cl1 96.00(6) . 1_545
Cl1 Pb1 Cl1 91.18(2) . 1_545
Cl1 Pb1 Cl1 177.764(19) 2 1_545
Cl1 Pb1 Cl1 86.59(3) 2_545 1_545
Pb1 Cl1 Pb1 91.18(2) . 1_565
C5 N1 C1 117.2(3) . .
C5 N1 Pb1 117.4(2) . .
C1 N1 Pb1 124.7(2) . .
C6 N2 N2 113.7(3) . 3_665
N1 C1 C2 123.2(3) . .
N1 C1 H1A 118.4 . .
C2 C1 H1A 118.4 . .
C1 C2 C3 119.7(3) . .
C1 C2 H2A 120.2 . .
C3 C2 H2A 120.2 . .
C4 C3 C2 117.2(2) . .
C4 C3 C6 121.4(3) . .
C2 C3 C6 121.4(2) . .
C5 C4 C3 119.4(3) . .
C5 C4 H4A 120.3 . .
C3 C4 H4A 120.3 . .
N1 C5 C4 123.3(3) . .
N1 C5 H5A 118.3 . .
C4 C5 H5A 118.3 . .
N2 C6 C3 114.9(2) . .
N2 C6 C7 126.2(2) . .
C3 C6 C7 118.9(2) . .
C6 C7 H7D 109.5 . .
C6 C7 H7A 109.5 . .
H7D C7 H7A 109.5 . .
C6 C7 H7B 109.5 . .
H7D C7 H7B 109.5 . .
H7A C7 H7B 109.5 . .

loop_
_geom_bond_atom_site_label_1
_geom_bond_atom_site_label_2
_geom_bond_distance
_geom_bond_site_symmetry_2
Pb1 N1 2.658(3) 2
Pb1 N1 2.658(3) .
Pb1 Cl1 2.8113(8) .
Pb1 Cl1 2.8113(8) 2
Pb1 Cl1 2.9256(8) 2_545
Pb1 Cl1 2.9256(8) 1_545
Cl1 Pb1 2.9256(8) 1_565
N1 C5 1.331(5) .
N1 C1 1.343(4) .
N2 C6 1.291(4) .
N2 N2 1.405(5) 3_665
C1 C2 1.375(4) .
C1 H1A 0.9300 .
C2 C3 1.391(4) .
C2 H2A 0.9300 .
C3 C4 1.386(4) .
C3 C6 1.494(3) .
C4 C5 1.386(5) .
C4 H4A 0.9300 .
C5 H5A 0.9300 .
C6 C7 1.499(4) .
C7 H7D 0.9600 .
C7 H7A 0.9600 .
C7 H7B 0.9600 .

loop_
_geom_torsion_atom_site_label_1
_geom_torsion_atom_site_label_2
_geom_torsion_atom_site_label_3
_geom_torsion_atom_site_label_4
_geom_torsion
_geom_torsion_site_symmetry_1
_geom_torsion_site_symmetry_4
N1 Pb1 Cl1 Pb1 -86.80(6) 2 1_565
N1 Pb1 Cl1 Pb1 84.05(6) . 1_565
Cl1 Pb1 Cl1 Pb1 0.0 2 1_565
Cl1 Pb1 Cl1 Pb1 180.000(3) 2_545 1_565
Cl1 Pb1 Cl1 Pb1 180.0 1_545 1_565
N1 Pb1 N1 C5 -110.3(2) 2 .
Cl1 Pb1 N1 C5 -155.9(2) . .
Cl1 Pb1 N1 C5 -64.5(2) 2 .
Cl1 Pb1 N1 C5 26.3(2) 2_545 .
Cl1 Pb1 N1 C5 113.2(2) 1_545 .
N1 Pb1 N1 C1 59.7(2) 2 .
Cl1 Pb1 N1 C1 14.1(2) . .
Cl1 Pb1 N1 C1 105.5(2) 2 .
Cl1 Pb1 N1 C1 -163.7(2) 2_545 .
Cl1 Pb1 N1 C1 -76.8(2) 1_545 .
C5 N1 C1 C2 0.6(5) . .
Pb1 N1 C1 C2 -169.4(2) . .
N1 C1 C2 C3 0.1(5) . .
C1 C2 C3 C4 -0.6(4) . .
C1 C2 C3 C6 177.9(3) . .
C2 C3 C4 C5 0.3(4) . .
C6 C3 C4 C5 -178.2(3) . .
C1 N1 C5 C4 -1.0(5) . .
Pb1 N1 C5 C4 169.8(2) . .
C3 C4 C5 N1 0.5(5) . .
N2 N2 C6 C3 -179.1(3) 3_665 .
N2 N2 C6 C7 -0.2(5) 3_665 .
C4 C3 C6 N2 174.6(3) . .
C2 C3 C6 N2 -3.9(4) . .
C4 C3 C6 C7 -4.4(4) . .
C2 C3 C6 C7 177.2(3) . .
